data_4120845
loop_
_publ_author_name
'Yuan Shi'
'Jeremy T. Wilmot'
'Lars Ulrik Nordstr\/om'
'Derek S. Tan'
'David Y. Gin'

_publ_section_title
;
 Total Synthesis, Relay Synthesis, and Structural Confirmation of the
 C18-Norditerpenoid Alkaloid Neofinaconitine
;
_journal_name_full 'Journal of the American Chemical Society'
_journal_page_first 14313
_journal_page_last 14320
_journal_paper_doi 10.1021/ja4064958
_journal_volume 135
_journal_year 2013
_chemical_absolute_configuration unk
_chemical_formula_sum 'C30 H42 N2 O6'
_chemical_formula_weight 526.66
_chemical_name_systematic
; 
 ? 
;
_space_group_IT_number 4
_symmetry_cell_setting monoclinic
_symmetry_space_group_name_Hall 'P 2yb'
_symmetry_space_group_name_H-M 'P 1 21 1'
_atom_sites_solution_hydrogens geom
_atom_sites_solution_primary direct
_atom_sites_solution_secondary difmap
_audit_creation_method SHELXL-97
_cell_angle_alpha 90.00
_cell_angle_beta 110.243(2)
_cell_angle_gamma 90.00
_cell_formula_units_Z 2
_cell_length_a 8.8743(14)
_cell_length_b 14.678(2)
_cell_length_c 11.0685(18)
_cell_measurement_reflns_used 9993
_cell_measurement_temperature 170(2)
_cell_measurement_theta_max 31.55
_cell_measurement_theta_min 2.40
_cell_volume 1352.7(4)
_computing_cell_refinement 'Bruker SAINT'
_computing_data_collection 'Bruker APEX2'
_computing_data_reduction 'Bruker SAINT'
_computing_molecular_graphics 'Bruker SHELXTL'
_computing_publication_material 'Bruker SHELXTL'
_computing_structure_refinement 'SHELXL-97 (Sheldrick, 2008)'
_computing_structure_solution 'SHELXS-97 (Sheldrick, 2008)'
_diffrn_ambient_temperature 170(2)
_diffrn_measured_fraction_theta_full 0.989
_diffrn_measured_fraction_theta_max 0.989
_diffrn_measurement_device_type 'Bruker APEX-II CCD'
_diffrn_measurement_method '\f and \w scans'
_diffrn_radiation_monochromator graphite
_diffrn_radiation_source 'fine-focus sealed tube'
_diffrn_radiation_type MoK\a
_diffrn_radiation_wavelength 0.71073
_diffrn_reflns_av_R_equivalents 0.0409
_diffrn_reflns_av_sigmaI/netI 0.0593
_diffrn_reflns_limit_h_max 12
_diffrn_reflns_limit_h_min -12
_diffrn_reflns_limit_k_max 21
_diffrn_reflns_limit_k_min -21
_diffrn_reflns_limit_l_max 15
_diffrn_reflns_limit_l_min -16
_diffrn_reflns_number 22432
_diffrn_reflns_theta_full 31.55
_diffrn_reflns_theta_max 31.55
_diffrn_reflns_theta_min 1.96
_exptl_absorpt_coefficient_mu 0.090
_exptl_absorpt_correction_T_max 0.9736
_exptl_absorpt_correction_T_min 0.9483
_exptl_absorpt_correction_type empirical
_exptl_absorpt_process_details SADABS
_exptl_crystal_colour COLORLESS
_exptl_crystal_density_diffrn 1.293
_exptl_crystal_description BLOCK
_exptl_crystal_F_000 568
_exptl_crystal_size_max 0.60
_exptl_crystal_size_mid 0.34
_exptl_crystal_size_min 0.30
_refine_diff_density_max 0.301
_refine_diff_density_min -0.175
_refine_diff_density_rms 0.047
_refine_ls_extinction_method none
_refine_ls_goodness_of_fit_ref 1.002
_refine_ls_hydrogen_treatment mixed
_refine_ls_matrix_type full
_refine_ls_number_parameters 352
_refine_ls_number_reflns 8868
_refine_ls_number_restraints 1
_refine_ls_restrained_S_all 1.002
_refine_ls_R_factor_all 0.0579
_refine_ls_R_factor_gt 0.0470
_refine_ls_shift/su_max 0.001
_refine_ls_shift/su_mean 0.000
_refine_ls_structure_factor_coef Fsqd
_refine_ls_weighting_details 'calc w=1/[\s^2^(Fo^2^)+(0.0701P)^2^+0.0000P] where P=(Fo^2^+2Fc^2^)/3'
_refine_ls_weighting_scheme calc
_refine_ls_wR_factor_gt 0.1200
_refine_ls_wR_factor_ref 0.1264
_reflns_number_gt 7337
_reflns_number_total 8868
_reflns_threshold_expression >2sigma(I)
_cod_data_source_file ja4064958_si_005.cif
_cod_data_source_block yus10
_cod_depositor_comments
;
The following automatic conversions were performed:

'_chemical_absolute_configuration' value 'UNK' changed to 'unk'
according to the built-in table from CIF Core dictionary named
'cif_core.dic' version 2.4.1 from 2010-06-29.

Automatic conversion script
Id: cif_fix_values 2281 2013-09-26 08:29:07Z andrius 
;
_cod_database_code 4120845

loop_
_symmetry_equiv_pos_as_xyz
'x, y, z'
'-x, y+1/2, -z'

loop_
_atom_site_label
_atom_site_type_symbol
_atom_site_fract_x
_atom_site_fract_y
_atom_site_fract_z
_atom_site_U_iso_or_equiv
_atom_site_adp_type
_atom_site_occupancy
_atom_site_symmetry_multiplicity
_atom_site_calc_flag
_atom_site_refinement_flags
N1 N 0.62170(18) 0.99311(12) 0.32157(15) 0.0391(3) Uani 1 1 d .
H1A H 0.6829 1.0188 0.2834 0.047 Uiso 1 1 calc R
H1B H 0.5745 1.0268 0.3638 0.047 Uiso 1 1 calc R
N2 N 0.28925(14) 0.91862(10) 0.79181(11) 0.0275(2) Uani 1 1 d .
O1 O 0.30508(12) 0.85825(8) 0.47042(10) 0.0278(2) Uani 1 1 d .
O2 O 0.44274(15) 0.98809(9) 0.47382(12) 0.0381(3) Uani 1 1 d .
O3 O -0.10837(16) 0.56226(9) 0.83102(14) 0.0419(3) Uani 1 1 d .
O4 O -0.06320(14) 0.72585(10) 1.07399(11) 0.0398(3) Uani 1 1 d .
O5 O 0.19287(16) 0.59139(9) 0.81955(13) 0.0384(3) Uani 1 1 d .
H5 H 0.129(3) 0.555(2) 0.832(3) 0.058(7) Uiso 1 1 d .
O6 O -0.06765(13) 0.98048(9) 0.74557(11) 0.0342(2) Uani 1 1 d .
C1 C 0.4998(3) 1.0176(2) 0.9348(2) 0.0716(9) Uani 1 1 d .
H1C H 0.5725 1.0234 1.0243 0.107 Uiso 1 1 calc R
H1D H 0.4176 1.0653 0.9161 0.107 Uiso 1 1 calc R
H1E H 0.5612 1.0242 0.8768 0.107 Uiso 1 1 calc R
C2 C 0.0420(2) 0.77142(18) 1.18345(17) 0.0481(5) Uani 1 1 d .
H2A H 0.0168 0.7538 1.2597 0.072 Uiso 1 1 calc R
H2B H 0.0287 0.8374 1.1707 0.072 Uiso 1 1 calc R
H2C H 0.1532 0.7546 1.1956 0.072 Uiso 1 1 calc R
C3 C -0.1939(3) 1.04513(15) 0.7181(2) 0.0486(5) Uani 1 1 d .
H3A H -0.1984 1.0701 0.7988 0.073 Uiso 1 1 calc R
H3B H -0.2962 1.0154 0.6706 0.073 Uiso 1 1 calc R
H3C H -0.1743 1.0945 0.6658 0.073 Uiso 1 1 calc R
C4 C 0.5699(2) 0.71020(16) 0.3044(2) 0.0500(5) Uani 1 1 d .
H4A H 0.5629 0.6456 0.3027 0.060 Uiso 1 1 calc R
C5 C 0.6617(2) 0.75542(18) 0.2426(2) 0.0525(5) Uani 1 1 d .
H5B H 0.7149 0.7211 0.1966 0.063 Uiso 1 1 calc R
C6 C -0.2048(2) 0.52770(15) 0.9004(2) 0.0468(5) Uani 1 1 d .
H6A H -0.1689 0.4661 0.9313 0.070 Uiso 1 1 calc R
H6B H -0.3174 0.5258 0.8435 0.070 Uiso 1 1 calc R
H6C H -0.1942 0.5675 0.9740 0.070 Uiso 1 1 calc R
C7 C 0.6761(2) 0.84816(16) 0.24729(18) 0.0430(4) Uani 1 1 d .
H7A H 0.7385 0.8772 0.2039 0.052 Uiso 1 1 calc R
C8 C 0.0394(2) 1.01482(12) 0.57883(18) 0.0365(4) Uani 1 1 d .
H8A H -0.0378 1.0626 0.5326 0.044 Uiso 1 1 calc R
H8B H 0.1234 1.0442 0.6520 0.044 Uiso 1 1 calc R
C9 C -0.16538(19) 0.64518(12) 0.76506(15) 0.0317(3) Uani 1 1 d .
H9A H -0.2685 0.6339 0.6926 0.038 Uiso 1 1 calc R
C10 C 0.4902(2) 0.76098(13) 0.36758(17) 0.0368(4) Uani 1 1 d .
H10A H 0.4255 0.7308 0.4080 0.044 Uiso 1 1 calc R
C11 C 0.35110(17) 0.91874(12) 0.68547(13) 0.0289(3) Uani 1 1 d .
H11A H 0.4396 0.8739 0.7041 0.035 Uiso 1 1 calc R
H11B H 0.3961 0.9797 0.6799 0.035 Uiso 1 1 calc R
C12 C 0.41998(19) 0.92503(16) 0.91529(15) 0.0407(4) Uani 1 1 d .
H12A H 0.5009 0.8775 0.9197 0.049 Uiso 1 1 calc R
H12B H 0.3774 0.9134 0.9856 0.049 Uiso 1 1 calc R
C13 C -0.18436(17) 0.72756(12) 0.84343(15) 0.0296(3) Uani 1 1 d .
H13A H -0.2798 0.7201 0.8710 0.036 Uiso 1 1 calc R
C14 C -0.04822(17) 0.94453(11) 0.63111(14) 0.0278(3) Uani 1 1 d .
H14A H -0.1576 0.9357 0.5654 0.033 Uiso 1 1 calc R
C15 C 0.1168(2) 0.97475(13) 0.48850(16) 0.0352(4) Uani 1 1 d .
H15A H 0.1819 1.0218 0.4652 0.042 Uiso 1 1 calc R
H15B H 0.0328 0.9535 0.4085 0.042 Uiso 1 1 calc R
C16 C -0.03317(17) 0.74975(13) 0.95907(14) 0.0314(3) Uani 1 1 d .
H16A H -0.0132 0.8168 0.9601 0.038 Uiso 1 1 calc R
C17 C -0.21425(17) 0.80204(12) 0.74043(15) 0.0311(3) Uani 1 1 d .
H17A H -0.1885 0.8629 0.7810 0.037 Uiso 1 1 calc R
H17B H -0.3279 0.8017 0.6827 0.037 Uiso 1 1 calc R
C18 C 0.11786(18) 0.69949(13) 0.95489(14) 0.0326(3) Uani 1 1 d .
H18A H 0.1253 0.6403 0.9995 0.039 Uiso 1 1 calc R
H18B H 0.2134 0.7357 1.0044 0.039 Uiso 1 1 calc R
C19 C 0.50188(17) 0.85596(12) 0.37385(14) 0.0294(3) Uani 1 1 d .
C20 C 0.12557(17) 0.68107(11) 0.81917(14) 0.0275(3) Uani 1 1 d .
C21 C 0.22289(17) 0.89551(10) 0.55453(13) 0.0252(3) Uani 1 1 d .
C22 C 0.41671(17) 0.90881(12) 0.44376(14) 0.0285(3) Uani 1 1 d .
C23 C 0.60004(18) 0.90172(13) 0.31522(14) 0.0315(3) Uani 1 1 d .
C24 C -0.03990(16) 0.68210(11) 0.71170(14) 0.0268(3) Uani 1 1 d .
H24A H -0.0373 0.6435 0.6380 0.032 Uiso 1 1 calc R
C25 C 0.22617(17) 0.73728(11) 0.64376(14) 0.0267(3) Uani 1 1 d .
H25A H 0.3341 0.7412 0.6365 0.032 Uiso 1 1 calc R
H25B H 0.1773 0.6780 0.6084 0.032 Uiso 1 1 calc R
C26 C 0.23688(16) 0.74800(11) 0.78567(13) 0.0260(3) Uani 1 1 d .
H26A H 0.3501 0.7409 0.8457 0.031 Uiso 1 1 calc R
C27 C 0.11895(16) 0.81713(11) 0.57171(13) 0.0234(3) Uani 1 1 d .
H27A H 0.0403 0.7969 0.4871 0.028 Uiso 1 1 calc R
C28 C 0.17609(15) 0.84598(11) 0.79027(12) 0.0236(3) Uani 1 1 d .
H28A H 0.1391 0.8528 0.8655 0.028 Uiso 1 1 calc R
C29 C -0.10040(16) 0.77882(11) 0.66321(13) 0.0249(3) Uani 1 1 d .
H29A H -0.1712 0.7719 0.5711 0.030 Uiso 1 1 calc R
C30 C 0.03154(15) 0.84978(10) 0.66456(12) 0.0223(2) Uani 1 1 d .

loop_
_atom_site_aniso_label
_atom_site_aniso_U_11
_atom_site_aniso_U_22
_atom_site_aniso_U_33
_atom_site_aniso_U_23
_atom_site_aniso_U_13
_atom_site_aniso_U_12
N1 0.0383(7) 0.0467(9) 0.0416(8) 0.0055(6) 0.0259(6) -0.0052(6)
N2 0.0221(5) 0.0402(7) 0.0219(5) -0.0051(5) 0.0097(4) -0.0047(5)
O1 0.0276(5) 0.0365(6) 0.0252(5) -0.0012(4) 0.0165(4) -0.0046(4)
O2 0.0429(6) 0.0400(7) 0.0404(6) -0.0027(5) 0.0259(5) -0.0083(5)
O3 0.0456(7) 0.0398(7) 0.0534(8) 0.0101(6) 0.0338(6) 0.0002(5)
O4 0.0378(6) 0.0618(9) 0.0267(5) -0.0016(5) 0.0202(5) -0.0045(6)
O5 0.0413(6) 0.0364(7) 0.0490(7) 0.0131(5) 0.0303(6) 0.0118(5)
O6 0.0312(5) 0.0411(6) 0.0331(5) -0.0071(5) 0.0149(4) 0.0032(5)
C1 0.0693(14) 0.108(2) 0.0360(10) -0.0185(12) 0.0164(10) -0.0554(15)
C2 0.0444(10) 0.0726(14) 0.0303(8) -0.0083(9) 0.0169(7) 0.0011(9)
C3 0.0510(11) 0.0449(11) 0.0567(12) -0.0027(9) 0.0273(9) 0.0143(9)
C4 0.0470(10) 0.0459(11) 0.0677(13) -0.0095(10) 0.0333(10) -0.0027(9)
C5 0.0430(10) 0.0632(14) 0.0645(13) -0.0135(11) 0.0352(9) -0.0009(9)
C6 0.0506(10) 0.0492(11) 0.0508(11) 0.0117(9) 0.0306(9) -0.0067(9)
C7 0.0347(8) 0.0624(12) 0.0413(9) -0.0011(9) 0.0250(7) -0.0031(8)
C8 0.0382(8) 0.0324(8) 0.0451(9) 0.0089(7) 0.0224(7) 0.0072(6)
C9 0.0303(7) 0.0384(9) 0.0321(7) 0.0026(6) 0.0182(6) -0.0039(6)
C10 0.0308(7) 0.0431(10) 0.0418(9) -0.0011(7) 0.0194(7) -0.0043(7)
C11 0.0246(6) 0.0402(8) 0.0250(6) -0.0036(6) 0.0126(5) -0.0057(6)
C12 0.0273(7) 0.0700(13) 0.0238(7) -0.0087(8) 0.0076(5) -0.0111(8)
C13 0.0227(6) 0.0408(9) 0.0302(7) 0.0024(6) 0.0153(5) 0.0005(6)
C14 0.0251(6) 0.0335(8) 0.0266(6) 0.0011(6) 0.0112(5) 0.0034(6)
C15 0.0357(8) 0.0420(10) 0.0327(8) 0.0101(7) 0.0180(6) 0.0043(7)
C16 0.0266(6) 0.0468(9) 0.0261(6) 0.0008(6) 0.0161(5) 0.0008(6)
C17 0.0215(6) 0.0422(9) 0.0341(7) 0.0053(7) 0.0153(5) 0.0047(6)
C18 0.0276(7) 0.0488(9) 0.0253(6) 0.0091(6) 0.0141(5) 0.0067(6)
C19 0.0234(6) 0.0428(9) 0.0253(6) 0.0001(6) 0.0127(5) -0.0029(6)
C20 0.0273(6) 0.0337(8) 0.0273(6) 0.0066(6) 0.0169(5) 0.0069(6)
C21 0.0238(6) 0.0322(7) 0.0235(6) 0.0010(5) 0.0133(5) -0.0010(5)
C22 0.0256(6) 0.0384(8) 0.0243(6) 0.0013(6) 0.0121(5) -0.0046(6)
C23 0.0233(6) 0.0485(10) 0.0250(6) 0.0042(6) 0.0113(5) -0.0018(6)
C24 0.0265(6) 0.0325(8) 0.0270(6) -0.0009(5) 0.0162(5) -0.0020(5)
C25 0.0266(6) 0.0327(7) 0.0271(6) 0.0007(5) 0.0174(5) 0.0028(5)
C26 0.0195(6) 0.0373(8) 0.0240(6) 0.0046(6) 0.0112(5) 0.0047(5)
C27 0.0211(5) 0.0318(7) 0.0195(5) -0.0015(5) 0.0097(4) -0.0028(5)
C28 0.0177(5) 0.0361(7) 0.0186(5) -0.0012(5) 0.0084(4) 0.0009(5)
C29 0.0181(5) 0.0347(7) 0.0232(6) 0.0003(5) 0.0091(4) -0.0008(5)
C30 0.0185(5) 0.0310(7) 0.0190(5) 0.0006(5) 0.0083(4) 0.0005(5)

loop_
_atom_type_symbol
_atom_type_description
_atom_type_scat_dispersion_real
_atom_type_scat_dispersion_imag
_atom_type_scat_source
C C 0.0033 0.0016 'International Tables Vol C Tables 4.2.6.8 and 6.1.1.4'
H H 0.0000 0.0000 'International Tables Vol C Tables 4.2.6.8 and 6.1.1.4'
N N 0.0061 0.0033 'International Tables Vol C Tables 4.2.6.8 and 6.1.1.4'
O O 0.0106 0.0060 'International Tables Vol C Tables 4.2.6.8 and 6.1.1.4'

loop_
_geom_angle_atom_site_label_1
_geom_angle_atom_site_label_2
_geom_angle_atom_site_label_3
_geom_angle
C12 N2 C11 110.88(11)
C12 N2 C28 112.26(13)
C11 N2 C28 116.10(12)
C22 O1 C21 119.71(12)
C9 O3 C6 114.12(14)
C2 O4 C16 112.00(14)
C3 O6 C14 112.54(14)
C10 C4 C5 118.8(2)
C7 C5 C4 121.07(18)
C5 C7 C23 121.34(17)
C15 C8 C14 113.32(15)
O3 C9 C24 108.96(13)
O3 C9 C13 118.38(13)
C24 C9 C13 100.17(12)
C4 C10 C19 121.58(16)
N2 C11 C21 113.39(11)
N2 C12 C1 111.93(18)
C9 C13 C17 99.57(12)
C9 C13 C16 113.84(13)
C17 C13 C16 110.17(14)
O6 C14 C8 108.61(14)
O6 C14 C30 107.69(12)
C8 C14 C30 116.70(12)
C8 C15 C21 109.13(12)
O4 C16 C13 108.14(12)
O4 C16 C18 109.87(13)
C13 C16 C18 113.01(13)
C13 C17 C29 105.74(12)
C16 C18 C20 116.22(12)
C10 C19 C23 119.68(14)
C10 C19 C22 120.51(14)
C23 C19 C22 119.79(15)
O5 C20 C26 106.58(11)
O5 C20 C24 107.13(13)
C26 C20 C24 109.32(11)
O5 C20 C18 108.22(12)
C26 C20 C18 111.84(13)
C24 C20 C18 113.41(11)
O1 C21 C15 109.95(11)
O1 C21 C27 104.57(11)
C15 C21 C27 109.69(12)
O1 C21 C11 108.13(11)
C15 C21 C11 114.68(14)
C27 C21 C11 109.33(11)
O2 C22 O1 123.60(14)
O2 C22 C19 124.48(14)
O1 C22 C19 111.93(14)
N1 C23 C7 119.64(15)
N1 C23 C19 122.88(15)
C7 C23 C19 117.48(16)
C9 C24 C20 109.03(12)
C9 C24 C29 104.34(11)
C20 C24 C29 113.68(12)
C27 C25 C26 104.90(11)
C20 C26 C28 109.19(10)
C20 C26 C25 111.29(12)
C28 C26 C25 103.22(11)
C21 C27 C25 110.18(11)
C21 C27 C30 108.04(11)
C25 C27 C30 104.50(10)
N2 C28 C30 109.88(11)
N2 C28 C26 115.71(11)
C30 C28 C26 101.32(11)
C24 C29 C30 116.06(11)
C24 C29 C17 102.82(11)
C30 C29 C17 118.10(12)
C28 C30 C14 114.84(12)
C28 C30 C27 97.81(10)
C14 C30 C27 114.13(11)
C28 C30 C29 111.92(11)
C14 C30 C29 108.52(11)
C27 C30 C29 109.28(11)

loop_
_geom_bond_atom_site_label_1
_geom_bond_atom_site_label_2
_geom_bond_distance
N1 C23 1.353(2)
N2 C12 1.4579(18)
N2 C11 1.4607(17)
N2 C28 1.4608(19)
O1 C22 1.3497(17)
O1 C21 1.4723(17)
O2 C22 1.210(2)
O3 C9 1.419(2)
O3 C6 1.426(2)
O4 C2 1.416(2)
O4 C16 1.4306(17)
O5 C20 1.4449(19)
O6 C3 1.419(2)
O6 C14 1.4368(18)
C1 C12 1.513(3)
C4 C10 1.374(3)
C4 C5 1.400(3)
C5 C7 1.367(3)
C7 C23 1.411(2)
C8 C15 1.514(2)
C8 C14 1.521(2)
C9 C24 1.529(2)
C9 C13 1.531(2)
C10 C19 1.398(3)
C11 C21 1.540(2)
C13 C17 1.535(2)
C13 C16 1.535(2)
C14 C30 1.546(2)
C15 C21 1.516(2)
C16 C18 1.545(2)
C17 C29 1.5701(19)
C18 C20 1.551(2)
C19 C23 1.422(2)
C19 C22 1.475(2)
C20 C26 1.527(2)
C20 C24 1.537(2)
C21 C27 1.527(2)
C24 C29 1.547(2)
C25 C27 1.546(2)
C25 C26 1.5484(19)
C26 C28 1.543(2)
C27 C30 1.5618(18)
C28 C30 1.5328(18)
C29 C30 1.5632(19)

loop_
_geom_hbond_atom_site_label_D
_geom_hbond_atom_site_label_H
_geom_hbond_atom_site_label_A
_geom_hbond_distance_DH
_geom_hbond_distance_HA
_geom_hbond_distance_DA
_geom_hbond_angle_DHA
_geom_hbond_site_symmetry_A
O5 H5 O3 0.82(3) 2.11(3) 2.7532(18) 136(3) .
N1 H1B O2 0.88 2.04 2.6869(18) 129.6 .
N1 H1A O5 0.88 2.13 3.0012(18) 173.1 2_656
